data_7040942
loop_
_publ_author_name
'Zhong, Yi-Qing'
'Xiao, Hui-Qiong'
'Yi, Xiao-Yi'

_publ_section_title
;
 Synthesis, structural characterization and catalysis of ruthenium(ii)
 complexes based on 2,5-bis(2'-pyridyl)pyrrole ligand.
;
_journal_issue 45
_journal_name_full 'Dalton transactions (Cambridge, England : 2003)'
_journal_page_first 18113
_journal_page_last 18119
_journal_paper_doi 10.1039/c6dt03464k
_journal_volume 45
_journal_year 2016
_chemical_formula_moiety 'C23 H22 F3 N3 O3 Ru S'
_chemical_formula_sum 'C23 H22 F3 N3 O3 Ru S'
_chemical_formula_weight 578.56
_chemical_name_systematic 'RuPDP(COD)OTf '
_space_group_IT_number 14
_symmetry_cell_setting monoclinic
_symmetry_space_group_name_Hall '-P 2yn'
_symmetry_space_group_name_H-M 'P 1 21/n 1'
_atom_sites_solution_hydrogens geom
_atom_sites_solution_primary direct
_atom_sites_solution_secondary difmap
_audit_creation_method SHELXL-97
_audit_update_record
;
2016-06-01 deposited with the CCDC.
2016-10-13 downloaded from the CCDC.
;
_cell_angle_alpha 90.00
_cell_angle_beta 108.956(3)
_cell_angle_gamma 90.00
_cell_formula_units_Z 8
_cell_length_a 11.2980(6)
_cell_length_b 27.7584(14)
_cell_length_c 15.1162(7)
_cell_measurement_reflns_used 6164
_cell_measurement_temperature 296(2)
_cell_measurement_theta_max 25.73
_cell_measurement_theta_min 2.41
_cell_volume 4483.6(4)
_computing_cell_refinement 'Bruker SAINT'
_computing_data_collection 'Bruker APEX2'
_computing_data_reduction 'Bruker SAINT'
_computing_molecular_graphics 'Bruker SHELXTL'
_computing_publication_material 'Bruker SHELXTL'
_computing_structure_refinement 'SHELXL-97 (Sheldrick, 2008)'
_computing_structure_solution 'SHELXS-97 (Sheldrick, 2008)'
_diffrn_ambient_temperature 296(2)
_diffrn_measured_fraction_theta_full 0.979
_diffrn_measured_fraction_theta_max 0.979
_diffrn_measurement_device_type 'Bruker APEX-II CCD'
_diffrn_measurement_method '\f and \w scans'
_diffrn_radiation_monochromator graphite
_diffrn_radiation_source 'sealed tube'
_diffrn_radiation_type MoK\a
_diffrn_radiation_wavelength 0.71073
_diffrn_reflns_av_R_equivalents 0.0446
_diffrn_reflns_av_sigmaI/netI 0.0702
_diffrn_reflns_limit_h_max 14
_diffrn_reflns_limit_h_min -14
_diffrn_reflns_limit_k_max 35
_diffrn_reflns_limit_k_min -32
_diffrn_reflns_limit_l_max 19
_diffrn_reflns_limit_l_min -19
_diffrn_reflns_number 29573
_diffrn_reflns_theta_full 27.48
_diffrn_reflns_theta_max 27.48
_diffrn_reflns_theta_min 1.47
_exptl_absorpt_coefficient_mu 0.850
_exptl_absorpt_correction_T_max 0.75
_exptl_absorpt_correction_T_min 0.65
_exptl_absorpt_correction_type multi-scan
_exptl_absorpt_process_details SADABS
_exptl_crystal_colour red
_exptl_crystal_density_diffrn 1.714
_exptl_crystal_density_method 'not measured'
_exptl_crystal_description ??layer'
_exptl_crystal_F_000 2336
_exptl_crystal_size_max 0.15
_exptl_crystal_size_mid 0.08
_exptl_crystal_size_min 0.02
_refine_diff_density_max 1.400
_refine_diff_density_min -0.833
_refine_diff_density_rms 0.105
_refine_ls_extinction_method none
_refine_ls_goodness_of_fit_ref 1.024
_refine_ls_hydrogen_treatment mixed
_refine_ls_matrix_type full
_refine_ls_number_parameters 613
_refine_ls_number_reflns 10072
_refine_ls_number_restraints 0
_refine_ls_restrained_S_all 1.024
_refine_ls_R_factor_all 0.1111
_refine_ls_R_factor_gt 0.0508
_refine_ls_shift/su_max 0.001
_refine_ls_shift/su_mean 0.000
_refine_ls_structure_factor_coef Fsqd
_refine_ls_weighting_details 'calc w=1/[\s^2^(Fo^2^)+(0.0535P)^2^+6.3301P] where P=(Fo^2^+2Fc^2^)/3'
_refine_ls_weighting_scheme calc
_refine_ls_wR_factor_gt 0.1048
_refine_ls_wR_factor_ref 0.1325
_reflns_number_gt 6172
_reflns_number_total 10072
_reflns_threshold_expression >2sigma(I)
_cod_data_source_file c6dt03464k2.cif
_cod_data_source_block yxy112_3_0m
_cod_depositor_comments
;
The following automatic conversions were performed:

'_symmetry_cell_setting' value 'Monoclinic' changed to 'monoclinic'
according to
/usr/data/users/saulius/crontab/automatic-downloads/rss-feeds/RSC/lib/dictionaries/cif_core.dic
dictionary named 'cif_core.dic' version 2.4.2 from 2011-04-26.

Automatic conversion script
Id: cif_fix_values 4268 2015-11-12 08:31:59Z antanas 

 Adding full bibliography for 7040940--7040944.cif.
;
_cod_original_sg_symbol_H-M 'P2(1)/n  '
_cod_database_code 7040942

loop_
_symmetry_equiv_pos_as_xyz
'x, y, z'
'-x+1/2, y+1/2, -z+1/2'
'-x, -y, -z'
'x-1/2, -y-1/2, z-1/2'

loop_
_atom_site_label
_atom_site_type_symbol
_atom_site_fract_x
_atom_site_fract_y
_atom_site_fract_z
_atom_site_U_iso_or_equiv
_atom_site_adp_type
_atom_site_occupancy
_atom_site_symmetry_multiplicity
_atom_site_calc_flag
_atom_site_refinement_flags
Ru1 Ru 0.29966(4) 0.125845(13) 0.90834(3) 0.02930(11) Uani 1 1 d .
Ru2 Ru 0.19984(4) 0.134487(14) 0.34705(3) 0.03035(12) Uani 1 1 d .
S1 S 0.50129(13) 0.14939(5) 0.79774(10) 0.0424(3) Uani 1 1 d .
S2 S -0.00537(15) 0.15250(6) 0.45830(11) 0.0533(4) Uani 1 1 d .
O4 O 0.0402(3) 0.12344(12) 0.3963(2) 0.0406(9) Uani 1 1 d .
O1 O 0.4558(3) 0.11652(12) 0.8540(2) 0.0384(8) Uani 1 1 d .
O6 O 0.0826(4) 0.1576(2) 0.5509(3) 0.102(2) Uani 1 1 d .
O3 O 0.5593(5) 0.19159(14) 0.8470(3) 0.0729(14) Uani 1 1 d .
O2 O 0.4195(4) 0.1556(2) 0.7042(3) 0.0820(15) Uani 1 1 d .
O5 O -0.0735(5) 0.19418(16) 0.4138(4) 0.0971(18) Uani 1 1 d .
C23 C 0.6304(6) 0.1153(2) 0.7833(4) 0.0510(15) Uani 1 1 d .
C53 C -0.1236(7) 0.1144(3) 0.4754(5) 0.070(2) Uani 1 1 d .
F1 F 0.7182(3) 0.10679(16) 0.8642(3) 0.0771(12) Uani 1 1 d .
F2 F 0.6819(4) 0.13928(16) 0.7290(3) 0.0866(13) Uani 1 1 d .
F5 F -0.2151(3) 0.10637(19) 0.3961(3) 0.0906(14) Uani 1 1 d .
F6 F -0.1749(4) 0.13399(19) 0.5336(3) 0.1088(18) Uani 1 1 d .
F3 F 0.5942(4) 0.07321(15) 0.7438(3) 0.0911(14) Uani 1 1 d .
F4 F -0.0766(5) 0.07222(19) 0.5091(4) 0.130(2) Uani 1 1 d .
N2 N 0.3644(4) 0.07216(15) 0.9948(3) 0.0375(10) Uani 1 1 d .
N5 N 0.1446(4) 0.07914(15) 0.2635(3) 0.0391(10) Uani 1 1 d .
N3 N 0.4412(4) 0.15733(14) 1.0298(3) 0.0341(10) Uani 1 1 d .
N1 N 0.2323(4) 0.06044(15) 0.8271(3) 0.0381(10) Uani 1 1 d .
N6 N 0.0564(4) 0.16247(14) 0.2235(3) 0.0351(10) Uani 1 1 d .
N4 N 0.2723(4) 0.07135(15) 0.4325(3) 0.0402(11) Uani 1 1 d .
C10 C 0.4907(5) 0.1254(2) 1.1024(4) 0.0423(13) Uani 1 1 d .
C11 C 0.5832(5) 0.1399(2) 1.1836(4) 0.0529(16) Uani 1 1 d .
H11A H 0.6160 0.1181 1.2321 0.063 Uiso 1 1 calc R
C5 C 0.2564(5) 0.01917(19) 0.8800(4) 0.0447(14) Uani 1 1 d .
C6 C 0.3301(5) 0.02623(18) 0.9758(4) 0.0453(14) Uani 1 1 d .
C14 C 0.4883(5) 0.20250(19) 1.0406(4) 0.0428(13) Uani 1 1 d .
H14A H 0.4572 0.2243 0.9917 0.051 Uiso 1 1 calc R
C13 C 0.5802(6) 0.2180(2) 1.1202(4) 0.0558(16) Uani 1 1 d .
H13A H 0.6102 0.2494 1.1249 0.067 Uiso 1 1 calc R
C7 C 0.3883(6) -0.0006(2) 1.0574(5) 0.0634(19) Uani 1 1 d .
H7A H 0.3811 -0.0336 1.0649 0.076 Uiso 1 1 calc R
C39 C 0.0711(5) 0.08265(19) 0.1738(4) 0.0424(13) Uani 1 1 d .
C36 C 0.1876(5) 0.03421(19) 0.2850(5) 0.0476(15) Uani 1 1 d .
C40 C 0.0136(5) 0.1295(2) 0.1524(4) 0.0422(13) Uani 1 1 d .
C35 C 0.2567(5) 0.02917(19) 0.3826(4) 0.0460(14) Uani 1 1 d .
C31 C 0.3223(5) 0.0688(2) 0.5261(4) 0.0499(15) Uani 1 1 d .
H31A H 0.3295 0.0970 0.5606 0.060 Uiso 1 1 calc R
C41 C -0.0831(6) 0.1415(2) 0.0710(4) 0.0547(16) Uani 1 1 d .
H41A H -0.1101 0.1193 0.0225 0.066 Uiso 1 1 calc R
C44 C -0.0004(5) 0.2055(2) 0.2128(4) 0.0445(14) Uani 1 1 d .
H44A H 0.0263 0.2278 0.2613 0.053 Uiso 1 1 calc R
C32 C 0.3631(6) 0.0267(3) 0.5729(5) 0.0646(19) Uani 1 1 d .
H32A H 0.3964 0.0263 0.6378 0.078 Uiso 1 1 calc R
C33 C 0.3541(7) -0.0146(3) 0.5231(6) 0.074(2) Uani 1 1 d .
H33A H 0.3843 -0.0433 0.5537 0.089 Uiso 1 1 calc R
C42 C -0.1379(6) 0.1856(3) 0.0623(4) 0.0614(18) Uani 1 1 d .
H42A H -0.2032 0.1935 0.0085 0.074 Uiso 1 1 calc R
C37 C 0.1386(6) 0.0066(2) 0.2026(5) 0.0630(19) Uani 1 1 d .
H37A H 0.1525 -0.0260 0.1960 0.076 Uiso 1 1 calc R
C9 C 0.4432(5) 0.0773(2) 1.0833(4) 0.0443(14) Uani 1 1 d .
C8 C 0.4576(6) 0.0311(2) 1.1238(5) 0.0628(18) Uani 1 1 d .
H8A H 0.5057 0.0234 1.1848 0.075 Uiso 1 1 calc R
C20 C 0.1837(5) 0.16809(19) 0.7857(3) 0.0381(12) Uani 1 1 d .
H20 H 0.2119 0.1662 0.7310 0.046 Uiso 1 1 calc R
C49 C 0.3846(5) 0.1288(2) 0.3349(4) 0.0452(14) Uani 1 1 d .
H49 H 0.4019 0.0973 0.3124 0.054 Uiso 1 1 calc R
C19 C 0.2502(5) 0.20044(17) 0.8534(3) 0.0362(12) Uani 1 1 d .
H19 H 0.3172 0.2174 0.8382 0.043 Uiso 1 1 calc R
C15 C 0.1171(5) 0.1173(2) 0.9230(4) 0.0422(13) Uani 1 1 d .
H15 H 0.1041 0.0855 0.9465 0.051 Uiso 1 1 calc R
C46 C 0.3100(5) 0.17938(18) 0.4686(4) 0.0383(12) Uani 1 1 d .
H46 H 0.2819 0.1773 0.5234 0.046 Uiso 1 1 calc R
C50 C 0.3124(5) 0.1588(2) 0.2644(4) 0.0425(13) Uani 1 1 d .
H50 H 0.2888 0.1445 0.2018 0.051 Uiso 1 1 calc R
C16 C 0.1865(5) 0.14814(19) 0.9924(4) 0.0409(13) Uani 1 1 d .
H16 H 0.2127 0.1338 1.0551 0.049 Uiso 1 1 calc R
C52 C 0.2954(6) 0.2395(2) 0.3383(4) 0.0548(16) Uani 1 1 d .
H52A H 0.2363 0.2647 0.3087 0.066 Uiso 1 1 calc R
H52B H 0.3706 0.2550 0.3784 0.066 Uiso 1 1 calc R
C22 C 0.0100(6) 0.1332(3) 0.8389(5) 0.0653(19) Uani 1 1 d .
H22A H -0.0377 0.1049 0.8107 0.078 Uiso 1 1 calc R
H22B H -0.0447 0.1536 0.8604 0.078 Uiso 1 1 calc R
C48 C 0.4874(6) 0.1466(3) 0.4197(5) 0.0631(18) Uani 1 1 d .
H48A H 0.5361 0.1190 0.4505 0.076 Uiso 1 1 calc R
H48B H 0.5423 0.1671 0.3984 0.076 Uiso 1 1 calc R
C21 C 0.0447(5) 0.1600(2) 0.7641(4) 0.0556(16) Uani 1 1 d .
H21A H 0.0030 0.1910 0.7544 0.067 Uiso 1 1 calc R
H21B H 0.0134 0.1421 0.7060 0.067 Uiso 1 1 calc R
C17 C 0.1690(7) 0.2020(2) 0.9921(5) 0.0620(18) Uani 1 1 d .
H17A H 0.0844 0.2084 0.9917 0.074 Uiso 1 1 calc R
H17B H 0.2256 0.2147 1.0503 0.074 Uiso 1 1 calc R
C45 C 0.2398(5) 0.20978(17) 0.3992(4) 0.0362(12) Uani 1 1 d .
H45 H 0.1703 0.2255 0.4133 0.043 Uiso 1 1 calc R
C43 C -0.0964(6) 0.2184(2) 0.1334(4) 0.0560(16) Uani 1 1 d .
H43A H -0.1324 0.2488 0.1281 0.067 Uiso 1 1 calc R
C38 C 0.0670(6) 0.0367(2) 0.1341(5) 0.0624(19) Uani 1 1 d .
H38A H 0.0235 0.0282 0.0726 0.075 Uiso 1 1 calc R
C47 C 0.4499(5) 0.1736(2) 0.4900(5) 0.0582(17) Uani 1 1 d .
H47A H 0.4874 0.2054 0.4965 0.070 Uiso 1 1 calc R
H47B H 0.4838 0.1574 0.5498 0.070 Uiso 1 1 calc R
C12 C 0.6260(6) 0.1862(3) 1.1919(4) 0.0628(18) Uani 1 1 d .
H12A H 0.6867 0.1961 1.2468 0.075 Uiso 1 1 calc R
C51 C 0.3272(7) 0.2131(2) 0.2652(5) 0.0637(19) Uani 1 1 d .
H51A H 0.4135 0.2203 0.2713 0.076 Uiso 1 1 calc R
H51B H 0.2754 0.2254 0.2050 0.076 Uiso 1 1 calc R
C34 C 0.3010(6) -0.0140(2) 0.4284(6) 0.0650(19) Uani 1 1 d .
H34A H 0.2944 -0.0424 0.3943 0.078 Uiso 1 1 calc R
C4 C 0.2155(6) -0.0257(2) 0.8381(5) 0.0599(18) Uani 1 1 d .
H4A H 0.2319 -0.0537 0.8739 0.072 Uiso 1 1 calc R
C1 C 0.1747(5) 0.0562(2) 0.7343(4) 0.0516(15) Uani 1 1 d .
H1A H 0.1628 0.0838 0.6976 0.062 Uiso 1 1 calc R
C2 C 0.1325(6) 0.0128(3) 0.6914(5) 0.0678(19) Uani 1 1 d .
H2A H 0.0917 0.0113 0.6272 0.081 Uiso 1 1 calc R
C3 C 0.1514(7) -0.0279(3) 0.7444(6) 0.073(2) Uani 1 1 d .
H3A H 0.1208 -0.0573 0.7168 0.088 Uiso 1 1 calc R
C18 C 0.1898(6) 0.2293(2) 0.9129(4) 0.0564(17) Uani 1 1 d .
H18A H 0.2423 0.2570 0.9384 0.068 Uiso 1 1 calc R
H18B H 0.1098 0.2414 0.8728 0.068 Uiso 1 1 calc R

loop_
_atom_site_aniso_label
_atom_site_aniso_U_11
_atom_site_aniso_U_22
_atom_site_aniso_U_33
_atom_site_aniso_U_23
_atom_site_aniso_U_13
_atom_site_aniso_U_12
Ru1 0.0257(2) 0.0322(2) 0.0311(2) 0.00331(17) 0.01071(17) 0.00197(17)
Ru2 0.0291(2) 0.0305(2) 0.0332(2) -0.00501(17) 0.01264(17) -0.00317(17)
S1 0.0400(8) 0.0462(8) 0.0471(9) 0.0059(6) 0.0225(7) 0.0044(6)
S2 0.0500(10) 0.0619(10) 0.0561(10) -0.0129(8) 0.0283(8) -0.0098(8)
O4 0.034(2) 0.045(2) 0.047(2) -0.0120(17) 0.0189(18) -0.0072(16)
O1 0.035(2) 0.0365(19) 0.049(2) 0.0075(16) 0.0212(18) 0.0046(16)
O6 0.061(3) 0.196(6) 0.052(3) -0.054(3) 0.021(3) -0.053(4)
O3 0.087(4) 0.039(2) 0.108(4) -0.015(2) 0.053(3) -0.020(2)
O2 0.057(3) 0.139(4) 0.049(3) 0.035(3) 0.014(2) 0.032(3)
O5 0.119(5) 0.050(3) 0.140(5) 0.016(3) 0.067(4) 0.035(3)
C23 0.042(4) 0.065(4) 0.052(4) -0.003(3) 0.024(3) 0.003(3)
C53 0.051(4) 0.108(6) 0.054(4) -0.001(4) 0.022(4) -0.004(4)
F1 0.040(2) 0.113(3) 0.071(3) 0.013(2) 0.007(2) 0.016(2)
F2 0.070(3) 0.127(4) 0.084(3) 0.025(3) 0.055(3) 0.013(2)
F5 0.046(2) 0.153(4) 0.066(3) -0.026(3) 0.010(2) -0.026(2)
F6 0.069(3) 0.200(5) 0.076(3) -0.039(3) 0.050(3) -0.031(3)
F3 0.076(3) 0.089(3) 0.115(4) -0.052(3) 0.041(3) 0.001(2)
F4 0.111(4) 0.117(4) 0.164(5) 0.079(4) 0.049(4) -0.001(3)
N2 0.034(3) 0.037(2) 0.042(3) 0.0058(19) 0.013(2) 0.0014(19)
N5 0.042(3) 0.036(2) 0.042(3) -0.008(2) 0.017(2) -0.003(2)
N3 0.032(2) 0.037(2) 0.035(2) -0.0011(18) 0.012(2) 0.0052(19)
N1 0.032(2) 0.037(2) 0.046(3) -0.004(2) 0.014(2) -0.004(2)
N6 0.036(3) 0.037(2) 0.032(2) -0.0008(18) 0.011(2) -0.006(2)
N4 0.034(3) 0.036(2) 0.054(3) 0.002(2) 0.019(2) -0.001(2)
C10 0.035(3) 0.059(4) 0.032(3) 0.003(3) 0.010(2) 0.009(3)
C11 0.041(4) 0.080(5) 0.034(3) 0.003(3) 0.007(3) 0.006(3)
C5 0.036(3) 0.036(3) 0.069(4) -0.006(3) 0.026(3) -0.003(2)
C6 0.044(3) 0.033(3) 0.065(4) 0.011(3) 0.027(3) 0.000(3)
C14 0.039(3) 0.042(3) 0.049(4) -0.003(3) 0.017(3) 0.000(3)
C13 0.048(4) 0.068(4) 0.052(4) -0.021(3) 0.016(3) -0.009(3)
C7 0.074(5) 0.042(4) 0.082(5) 0.023(3) 0.035(4) 0.007(3)
C39 0.041(3) 0.046(3) 0.047(4) -0.015(3) 0.022(3) -0.012(3)
C36 0.043(3) 0.033(3) 0.071(4) -0.015(3) 0.025(3) -0.003(3)
C40 0.037(3) 0.059(4) 0.031(3) -0.006(3) 0.012(2) -0.013(3)
C35 0.040(3) 0.032(3) 0.071(4) -0.001(3) 0.024(3) 0.002(2)
C31 0.043(3) 0.055(4) 0.049(4) 0.011(3) 0.013(3) 0.001(3)
C41 0.047(4) 0.077(5) 0.036(3) -0.005(3) 0.008(3) -0.020(3)
C44 0.042(3) 0.049(3) 0.044(3) 0.006(3) 0.016(3) -0.005(3)
C32 0.046(4) 0.072(5) 0.071(5) 0.031(4) 0.012(3) 0.005(3)
C33 0.062(5) 0.051(4) 0.110(7) 0.033(4) 0.028(5) 0.011(4)
C42 0.042(4) 0.095(6) 0.041(4) 0.019(4) 0.005(3) -0.003(4)
C37 0.066(5) 0.040(3) 0.090(5) -0.029(4) 0.035(4) -0.003(3)
C9 0.043(3) 0.049(3) 0.042(3) 0.015(3) 0.016(3) 0.011(3)
C8 0.064(4) 0.067(4) 0.060(4) 0.035(4) 0.023(4) 0.016(4)
C20 0.031(3) 0.052(3) 0.029(3) 0.013(2) 0.006(2) 0.009(2)
C49 0.038(3) 0.052(3) 0.053(4) -0.010(3) 0.026(3) 0.001(3)
C19 0.036(3) 0.032(3) 0.042(3) 0.014(2) 0.014(3) 0.009(2)
C15 0.032(3) 0.051(3) 0.051(3) 0.002(3) 0.023(3) -0.001(3)
C46 0.037(3) 0.038(3) 0.038(3) -0.013(2) 0.009(2) -0.011(2)
C50 0.042(3) 0.055(3) 0.040(3) -0.006(3) 0.027(3) -0.005(3)
C16 0.041(3) 0.053(3) 0.036(3) 0.006(3) 0.023(3) 0.005(3)
C52 0.067(4) 0.043(3) 0.062(4) -0.004(3) 0.032(4) -0.016(3)
C22 0.035(4) 0.092(5) 0.069(5) -0.003(4) 0.016(3) -0.003(3)
C48 0.037(4) 0.084(5) 0.064(4) -0.010(4) 0.011(3) 0.006(3)
C21 0.037(3) 0.067(4) 0.056(4) 0.007(3) 0.006(3) 0.005(3)
C17 0.082(5) 0.051(4) 0.069(5) -0.010(3) 0.046(4) 0.004(3)
C45 0.039(3) 0.032(3) 0.042(3) -0.012(2) 0.019(3) -0.008(2)
C43 0.047(4) 0.062(4) 0.056(4) 0.018(3) 0.013(3) 0.006(3)
C38 0.059(4) 0.072(4) 0.062(4) -0.044(4) 0.028(4) -0.020(4)
C47 0.035(3) 0.066(4) 0.068(4) -0.014(3) 0.010(3) -0.008(3)
C12 0.040(4) 0.099(6) 0.044(4) -0.020(4) 0.006(3) -0.003(4)
C51 0.083(5) 0.059(4) 0.063(4) 0.004(3) 0.043(4) -0.014(4)
C34 0.057(4) 0.038(3) 0.107(6) 0.003(4) 0.037(4) 0.003(3)
C4 0.056(4) 0.038(3) 0.098(6) -0.012(3) 0.042(4) -0.012(3)
C1 0.049(4) 0.058(4) 0.047(4) -0.012(3) 0.015(3) -0.004(3)
C2 0.062(5) 0.075(5) 0.064(5) -0.029(4) 0.018(4) -0.010(4)
C3 0.064(5) 0.064(5) 0.100(6) -0.039(4) 0.036(5) -0.017(4)
C18 0.060(4) 0.051(4) 0.063(4) 0.006(3) 0.027(4) 0.021(3)

loop_
_atom_type_symbol
_atom_type_description
_atom_type_scat_dispersion_real
_atom_type_scat_dispersion_imag
_atom_type_scat_source
C C 0.0033 0.0016 'International Tables Vol C Tables 4.2.6.8 and 6.1.1.4'
H H 0.0000 0.0000 'International Tables Vol C Tables 4.2.6.8 and 6.1.1.4'
N N 0.0061 0.0033 'International Tables Vol C Tables 4.2.6.8 and 6.1.1.4'
O O 0.0106 0.0060 'International Tables Vol C Tables 4.2.6.8 and 6.1.1.4'
F F 0.0171 0.0103 'International Tables Vol C Tables 4.2.6.8 and 6.1.1.4'
S S 0.1246 0.1234 'International Tables Vol C Tables 4.2.6.8 and 6.1.1.4'
Ru Ru -1.2594 0.8363 'International Tables Vol C Tables 4.2.6.8 and 6.1.1.4'

loop_
_geom_angle_atom_site_label_1
_geom_angle_atom_site_label_2
_geom_angle_atom_site_label_3
_geom_angle
N2 Ru1 C15 90.60(19)
N2 Ru1 C16 89.40(18)
C15 Ru1 C16 37.3(2)
N2 Ru1 N1 74.32(17)
C15 Ru1 N1 78.26(18)
C16 Ru1 N1 113.77(18)
N2 Ru1 N3 74.42(17)
C15 Ru1 N3 114.85(18)
C16 Ru1 N3 78.63(18)
N1 Ru1 N3 146.09(16)
N2 Ru1 O1 89.35(15)
C15 Ru1 O1 159.86(17)
C16 Ru1 O1 162.78(18)
N1 Ru1 O1 82.35(14)
N3 Ru1 O1 84.49(14)
N2 Ru1 C20 161.32(19)
C15 Ru1 C20 79.6(2)
C16 Ru1 C20 92.2(2)
N1 Ru1 C20 88.05(18)
N3 Ru1 C20 124.12(18)
O1 Ru1 C20 94.47(15)
N2 Ru1 C19 161.24(19)
C15 Ru1 C19 90.5(2)
C16 Ru1 C19 80.19(19)
N1 Ru1 C19 124.17(18)
N3 Ru1 C19 88.18(17)
O1 Ru1 C19 96.00(15)
C20 Ru1 C19 36.20(18)
N5 Ru2 C50 89.80(19)
N5 Ru2 C49 90.12(19)
C50 Ru2 C49 37.5(2)
N5 Ru2 N4 74.34(18)
C50 Ru2 N4 114.62(18)
C49 Ru2 N4 78.67(19)
N5 Ru2 N6 74.59(17)
C50 Ru2 N6 78.86(18)
C49 Ru2 N6 115.03(19)
N4 Ru2 N6 145.92(16)
N5 Ru2 O4 89.10(15)
C50 Ru2 O4 161.32(18)
C49 Ru2 O4 161.13(18)
N4 Ru2 O4 82.97(14)
N6 Ru2 O4 82.88(14)
N5 Ru2 C45 161.82(19)
C50 Ru2 C45 79.74(19)
C49 Ru2 C45 90.49(19)
N4 Ru2 C45 123.53(19)
N6 Ru2 C45 88.73(18)
O4 Ru2 C45 96.07(15)
N5 Ru2 C46 160.71(19)
C50 Ru2 C46 91.5(2)
C49 Ru2 C46 79.4(2)
N4 Ru2 C46 87.67(18)
N6 Ru2 C46 124.51(17)
O4 Ru2 C46 95.66(16)
C45 Ru2 C46 36.00(18)
O2 S1 O3 117.2(3)
O2 S1 O1 114.7(3)
O3 S1 O1 113.6(2)
O2 S1 C23 103.4(3)
O3 S1 C23 103.9(3)
O1 S1 C23 101.2(2)
O5 S2 O6 118.4(4)
O5 S2 O4 113.3(3)
O6 S2 O4 113.9(3)
O5 S2 C53 103.5(4)
O6 S2 C53 103.3(3)
O4 S2 C53 101.7(3)
S2 O4 Ru2 130.4(2)
S1 O1 Ru1 128.9(2)
F3 C23 F1 106.9(5)
F3 C23 F2 107.4(5)
F1 C23 F2 108.2(5)
F3 C23 S1 112.0(4)
F1 C23 S1 111.9(4)
F2 C23 S1 110.1(4)
F6 C53 F4 108.5(6)
F6 C53 F5 106.9(6)
F4 C53 F5 107.4(7)
F6 C53 S2 111.4(6)
F4 C53 S2 110.8(5)
F5 C53 S2 111.8(5)
C6 N2 C9 111.4(5)
C6 N2 Ru1 124.2(4)
C9 N2 Ru1 124.3(4)
C36 N5 C39 111.6(5)
C36 N5 Ru2 124.1(4)
C39 N5 Ru2 123.9(4)
C14 N3 C10 117.2(5)
C14 N3 Ru1 128.6(4)
C10 N3 Ru1 114.1(3)
C1 N1 C5 118.2(5)
C1 N1 Ru1 128.3(4)
C5 N1 Ru1 113.5(4)
C44 N6 C40 117.8(5)
C44 N6 Ru2 127.9(4)
C40 N6 Ru2 114.1(3)
C31 N4 C35 117.9(5)
C31 N4 Ru2 128.1(4)
C35 N4 Ru2 113.9(4)
N3 C10 C11 120.8(5)
N3 C10 C9 114.2(5)
C11 C10 C9 124.9(5)
C12 C11 C10 119.8(6)
N1 C5 C4 120.2(6)
N1 C5 C6 114.6(5)
C4 C5 C6 125.2(6)
N2 C6 C7 107.2(6)
N2 C6 C5 112.4(5)
C7 C6 C5 140.1(6)
N3 C14 C13 123.4(6)
C12 C13 C14 118.4(6)
C8 C7 C6 107.2(5)
N5 C39 C38 106.8(5)
N5 C39 C40 112.1(4)
C38 C39 C40 140.7(6)
N5 C36 C37 106.5(6)
N5 C36 C35 111.9(5)
C37 C36 C35 141.3(6)
N6 C40 C41 120.5(5)
N6 C40 C39 114.0(5)
C41 C40 C39 125.4(5)
N4 C35 C34 120.0(6)
N4 C35 C36 114.3(5)
C34 C35 C36 125.6(6)
N4 C31 C32 123.1(6)
C42 C41 C40 120.1(6)
N6 C44 C43 123.1(6)
C33 C32 C31 118.9(7)
C32 C33 C34 120.2(6)
C41 C42 C43 119.6(6)
C38 C37 C36 107.6(5)
N2 C9 C8 106.3(5)
N2 C9 C10 112.3(5)
C8 C9 C10 141.1(6)
C7 C8 C9 107.9(6)
C19 C20 C21 122.2(5)
C19 C20 Ru1 72.2(3)
C21 C20 Ru1 113.0(3)
C50 C49 C48 123.6(5)
C50 C49 Ru2 71.2(3)
C48 C49 Ru2 113.7(4)
C20 C19 C18 122.5(5)
C20 C19 Ru1 71.6(3)
C18 C19 Ru1 111.9(3)
C16 C15 C22 124.1(5)
C16 C15 Ru1 71.6(3)
C22 C15 Ru1 114.4(4)
C45 C46 C47 122.0(5)
C45 C46 Ru2 71.7(3)
C47 C46 Ru2 112.4(4)
C49 C50 C51 123.7(5)
C49 C50 Ru2 71.3(3)
C51 C50 Ru2 113.0(3)
C15 C16 C17 124.7(6)
C15 C16 Ru1 71.1(3)
C17 C16 Ru1 112.6(3)
C51 C52 C45 116.0(5)
C21 C22 C15 116.3(5)
C47 C48 C49 117.3(5)
C22 C21 C20 114.6(5)
C18 C17 C16 116.7(5)
C46 C45 C52 123.1(5)
C46 C45 Ru2 72.3(3)
C52 C45 Ru2 111.8(3)
C42 C43 C44 118.9(6)
C37 C38 C39 107.5(6)
C48 C47 C46 115.2(5)
C13 C12 C11 120.4(6)
C52 C51 C50 116.7(5)
C33 C34 C35 119.8(6)
C3 C4 C5 119.5(6)
N1 C1 C2 122.9(6)
C3 C2 C1 119.0(7)
C2 C3 C4 120.1(6)
C17 C18 C19 115.0(5)

loop_
_geom_bond_atom_site_label_1
_geom_bond_atom_site_label_2
_geom_bond_distance
Ru1 N2 1.960(4)
Ru1 C15 2.158(5)
Ru1 C16 2.165(5)
Ru1 N1 2.186(4)
Ru1 N3 2.187(4)
Ru1 O1 2.190(3)
Ru1 C20 2.225(5)
Ru1 C19 2.234(5)
Ru2 N5 1.958(4)
Ru2 C50 2.159(5)
Ru2 C49 2.160(5)
Ru2 N4 2.173(4)
Ru2 N6 2.180(4)
Ru2 O4 2.185(3)
Ru2 C45 2.228(5)
Ru2 C46 2.235(5)
S1 O2 1.427(4)
S1 O3 1.428(4)
S1 O1 1.451(3)
S1 C23 1.811(6)
S2 O5 1.431(5)
S2 O6 1.437(5)
S2 O4 1.452(3)
S2 C53 1.786(7)
C23 F3 1.315(7)
C23 F1 1.322(7)
C23 F2 1.329(6)
C53 F6 1.318(7)
C53 F4 1.319(8)
C53 F5 1.323(7)
N2 C6 1.337(6)
N2 C9 1.353(7)
N5 C36 1.340(7)
N5 C39 1.344(7)
N3 C14 1.351(6)
N3 C10 1.379(6)
N1 C1 1.345(7)
N1 C5 1.373(7)
N6 C44 1.342(6)
N6 C40 1.373(6)
N4 C31 1.344(7)
N4 C35 1.372(7)
C10 C11 1.387(8)
C10 C9 1.434(7)
C11 C12 1.364(8)
C5 C4 1.406(8)
C5 C6 1.430(8)
C6 C7 1.407(8)
C14 C13 1.378(8)
C13 C12 1.364(9)
C7 C8 1.373(9)
C39 C38 1.404(7)
C39 C40 1.444(7)
C36 C37 1.412(8)
C36 C35 1.435(8)
C40 C41 1.394(8)
C35 C34 1.393(8)
C31 C32 1.367(8)
C41 C42 1.359(9)
C44 C43 1.378(8)
C32 C33 1.355(10)
C33 C34 1.360(10)
C42 C43 1.368(9)
C37 C38 1.371(9)
C9 C8 1.408(7)
C20 C19 1.385(7)
C20 C21 1.513(7)
C49 C50 1.388(8)
C49 C48 1.507(8)
C19 C18 1.523(7)
C15 C16 1.384(8)
C15 C22 1.508(8)
C46 C45 1.379(7)
C46 C47 1.515(7)
C50 C51 1.517(8)
C16 C17 1.508(7)
C52 C51 1.465(8)
C52 C45 1.516(7)
C22 C21 1.508(8)
C48 C47 1.470(8)
C17 C18 1.499(8)
C4 C3 1.367(9)
C1 C2 1.378(8)
C2 C3 1.362(10)
